data_8104891
loop_
_publ_author_name
'Song, Xiao-San'

_publ_section_title
;
 Synthesis and crystal structure of
 bis{2-bromo-6-((E)-((4-((E)-1-(methoxy-imino)ethyl)phenyl)imino)methyl)phenolato-
 \k 2 N,O}zinc(II)-methanol(1/2), C65H60Br4N8O9Zn2
;
_journal_issue 1
_journal_name_full 'Zeitschrift f\"ur Kristallographie - New Crystal Structures'
_journal_page_first 93
_journal_page_last 95
_journal_paper_doi 10.1515/ncrs-2020-0370
_journal_volume 236
_journal_year 2021
_chemical_formula_moiety '2(C32 H28 Br2 N4 O4 Zn), C H4 O'
_chemical_formula_sum 'C65 H60 Br4 N8 O9 Zn2'
_chemical_formula_weight 1547.59
_space_group_crystal_system triclinic
_space_group_IT_number 2
_space_group_name_Hall '-P 1'
_space_group_name_H-M_alt 'P -1'
_atom_sites_solution_hydrogens mixed
_atom_sites_solution_primary dual
_cell_angle_alpha 92.654(2)
_cell_angle_beta 104.4460(10)
_cell_angle_gamma 116.0400(10)
_cell_formula_units_Z 1
_cell_length_a 10.5707(4)
_cell_length_b 11.1159(5)
_cell_length_c 15.9260(7)
_cell_measurement_reflns_used 8195
_cell_measurement_temperature 173(2)
_cell_measurement_theta_max 26.89
_cell_measurement_theta_min 2.45
_cell_volume 1601.90(12)
_computing_cell_refinement 'SAINT V8.38A (?, 2016)'
_computing_data_collection 'Bruker APEX3'
_computing_data_reduction 'SAINT V8.38A (?, 2016)'
_computing_molecular_graphics 'Olex2 (Dolomanov et al., 2009)'
_computing_publication_material 'Olex2 (Dolomanov et al., 2009)'
_computing_structure_refinement 'ShelXL (Sheldrick, 2015)'
_computing_structure_solution 'ShelXT (Sheldrick, 2015)'
_diffrn_ambient_temperature 173.0
_diffrn_measured_fraction_theta_full 0.998
_diffrn_measured_fraction_theta_max 0.995
_diffrn_measurement_device_type 'Bruker D8 Venture'
_diffrn_measurement_method '\w scans'
_diffrn_radiation_type MoK\a
_diffrn_radiation_wavelength 0.71073
_diffrn_reflns_av_R_equivalents 0.0360
_diffrn_reflns_av_unetI/netI 0.0435
_diffrn_reflns_Laue_measured_fraction_full 0.998
_diffrn_reflns_Laue_measured_fraction_max 0.995
_diffrn_reflns_limit_h_max 13
_diffrn_reflns_limit_h_min -12
_diffrn_reflns_limit_k_max 13
_diffrn_reflns_limit_k_min -13
_diffrn_reflns_limit_l_max 18
_diffrn_reflns_limit_l_min -19
_diffrn_reflns_number 17933
_diffrn_reflns_point_group_measured_fraction_full 0.998
_diffrn_reflns_point_group_measured_fraction_max 0.995
_diffrn_reflns_theta_full 25.242
_diffrn_reflns_theta_max 26.021
_diffrn_reflns_theta_min 2.245
_diffrn_standards_number 0
_exptl_absorpt_coefficient_mu 3.306
_exptl_absorpt_correction_T_max 0.7455
_exptl_absorpt_correction_T_min 0.5488
_exptl_absorpt_correction_type multi-scan
_exptl_absorpt_process_details SADABS
_exptl_crystal_density_diffrn 1.604
_exptl_crystal_description block
_exptl_crystal_F_000 778
_exptl_crystal_size_max 0.14
_exptl_crystal_size_mid 0.14
_exptl_crystal_size_min 0.12
_refine_diff_density_max 0.892
_refine_diff_density_min -0.597
_refine_diff_density_rms 0.087
_refine_ls_extinction_coef .
_refine_ls_extinction_method none
_refine_ls_goodness_of_fit_ref 1.096
_refine_ls_hydrogen_treatment constr
_refine_ls_matrix_type full
_refine_ls_number_parameters 447
_refine_ls_number_reflns 6290
_refine_ls_number_restraints 99
_refine_ls_restrained_S_all 1.099
_refine_ls_R_factor_all 0.0836
_refine_ls_R_factor_gt 0.0574
_refine_ls_shift/su_max 0.000
_refine_ls_shift/su_mean 0.000
_refine_ls_structure_factor_coef Fsqd
_refine_ls_weighting_details 'w=1/[\s^2^(Fo^2^)+(0.0339P)^2^+4.7750P] where P=(Fo^2^+2Fc^2^)/3'
_refine_ls_weighting_scheme calc
_refine_ls_wR_factor_gt 0.1150
_refine_ls_wR_factor_ref 0.1284
_reflns_Friedel_coverage 0.000
_reflns_Friedel_fraction_full .
_reflns_Friedel_fraction_max .
_reflns_number_gt 4763
_reflns_number_total 6290
_reflns_threshold_expression 'I > 2\s(I)'
_cod_data_source_file suppl_j_ncrs-2020-0370_suppl.cif
_cod_data_source_block 1
_cod_database_code 8104891
_shelx_space_group_comment
;
The symmetry employed for this shelxl refinement is uniquely defined
by the following loop, which should always be used as a source of
symmetry information in preference to the above space-group names.
They are only intended as comments.
;
_shelx_estimated_absorpt_t_max 0.692
_shelx_estimated_absorpt_t_min 0.655
_olex2_refinement_description
;
1. Fixed Uiso
 At 1.2 times of:
  All C(H) groups
 At 1.5 times of:
  All C(H,H,H) groups, All O(H,H) groups
2. Restrained distances
 C33A-O5
 1.45 with sigma of 0.01
 O2-C16 \\sim O2A-C16A
 with sigma of 0.02
 C33A-O5 \\sim O5-C33
 with sigma of 0.02
3. Uiso/Uaniso restraints and constraints
O2A \\sim O4A \\sim N2A \\sim C32A \\sim C33 \\sim C33A: within 3.8A with sigma
of 0.01 and sigma for terminal atoms of 0.02
Uanis(C33A) \\sim Ueq, Uanis(C33) \\sim Ueq, Uanis(O5) \\sim Ueq, Uanis(O4A)
\\sim Ueq, Uanis(C32A) \\sim Ueq, Uanis(N4A) \\sim Ueq: with sigma of 0.01 and
sigma for terminal atoms of 0.02
Uanis(N2) = Uanis(N2A)
Uanis(O2A) = Uanis(O2)
Uanis(N4) = Uanis(N4A)
Uanis(O4) = Uanis(O4A)
Uanis(C32) = Uanis(C32A)
4. Rigid body (RIGU) restrains
 O2, O4, N2, N4, C16, C32, C33
 with sigma for 1-2 distances of 0.004 and sigma for 1-3 distances of 0.004
 O2A, O4A, N2A, N4A, C16A, C32A, C33A
 with sigma for 1-2 distances of 0.004 and sigma for 1-3 distances of 0.004
5. Others
 Sof(O2A)=Sof(N2A)=Sof(C16A)=Sof(H16D)=Sof(H16E)=Sof(H16F)=1-FVAR(1)
 Sof(O2)=Sof(N2)=Sof(C16)=Sof(H16A)=Sof(H16B)=Sof(H16C)=FVAR(1)
 Sof(O4A)=Sof(N4A)=Sof(C32A)=Sof(H32D)=Sof(H32E)=Sof(H32F)=1-FVAR(2)
 Sof(O4)=Sof(N4)=Sof(C32)=Sof(H32A)=Sof(H32B)=Sof(H32C)=FVAR(2)
 Fixed Sof: O5(0.5) H5A(0.25) H5B(0.25) C33(0.25) H33B(0.25) H33A(0.25)
 H33C(0.25) C33A(0.25) H33D(0.25) H33E(0.25) H33F(0.25)
6.a Riding coordinates:
 C33(H33B,H33A,H33C), C33A(H33D,H33E,H33F)
6.b Aromatic/amide H refined with riding coordinates:
 C3(H3), C4(H4), C5(H5), C7(H7), C9(H9), C10(H10), C12(H12), C13(H13),
 C19(H19), C20(H20), C21(H21), C23(H23), C25(H25), C26(H26), C28(H28), C29(H29)
6.c Tetrahedral OH refined with riding coordinates:
 O5(H5A), O5(H5B)
6.d Idealised Me refined as rotating group:
 C15(H15A,H15B,H15C), C16(H16A,H16B,H16C), C16A(H16D,H16E,H16F), C31(H31A,H31B,
 H31C), C32(H32A,H32B,H32C), C32A(H32D,H32E,H32F)
;

loop_
_space_group_symop_operation_xyz
'x, y, z'
'-x, -y, -z'

loop_
_atom_site_label
_atom_site_type_symbol
_atom_site_fract_x
_atom_site_fract_y
_atom_site_fract_z
_atom_site_U_iso_or_equiv
_atom_site_adp_type
_atom_site_occupancy
_atom_site_site_symmetry_order
_atom_site_calc_flag
_atom_site_refinement_flags_posn
_atom_site_refinement_flags_adp
_atom_site_refinement_flags_occupancy
_atom_site_disorder_assembly
_atom_site_disorder_group
Br1 Br 0.66453(8) 0.58957(7) 0.13487(4) 0.0667(2) Uani 1 1 d . . . . .
Br2 Br 1.04954(6) 0.83614(6) 0.66248(4) 0.05193(17) Uani 1 1 d . . . . .
Zn1 Zn 0.61754(7) 0.72139(6) 0.41376(4) 0.04376(18) Uani 1 1 d . . . . .
O1 O 0.6101(4) 0.6336(4) 0.3059(2) 0.0480(9) Uani 1 1 d . . . . .
O2 O 0.0544(7) 0.5668(6) 0.7866(4) 0.0772(19) Uani 0.804(10) 1 d D U P A 1
O2A O 0.020(3) 0.485(3) 0.693(2) 0.0772(19) Uani 0.196(10) 1 d D U P A 2
O3 O 0.7841(4) 0.7960(3) 0.5171(2) 0.0449(9) Uani 1 1 d . . . . .
O4 O 0.3207(11) 0.9901(10) 0.0313(5) 0.086(2) Uani 0.629(6) 1 d . U P B 1
O4A O 0.1260(17) 0.9469(16) -0.0255(10) 0.086(2) Uani 0.371(6) 1 d . U P B 2
O5 O 0.1622(12) 0.5354(11) 0.0053(6) 0.083(3) Uani 0.5 1 d D U P . .
H5A H 0.124207 0.477172 0.035363 0.124 Uiso 0.25 1 calc R . P C 1
H5B H 0.182292 0.548611 -0.042323 0.124 Uiso 0.25 1 calc R . P D 2
N1 N 0.4220(5) 0.5812(4) 0.4221(3) 0.0444(11) Uani 1 1 d . . . . .
N2 N 0.1009(13) 0.5504(11) 0.7121(6) 0.069(2) Uani 0.804(10) 1 d . U P A 1
N2A N 0.113(5) 0.589(4) 0.750(3) 0.069(2) Uani 0.196(10) 1 d . U P A 2
N3 N 0.6102(4) 0.8970(4) 0.3978(3) 0.0411(10) Uani 1 1 d . . . . .
N4 N 0.1820(14) 0.9536(15) 0.0358(10) 0.079(3) Uani 0.629(6) 1 d . U P B 1
N4A N 0.225(3) 0.930(3) 0.0493(18) 0.079(3) Uani 0.371(6) 1 d . U P B 2
C1 C 0.4968(6) 0.5261(5) 0.2554(4) 0.0462(13) Uani 1 1 d . . . . .
C2 C 0.3675(7) 0.4461(6) 0.2791(4) 0.0595(16) Uani 1 1 d . . . . .
C3 C 0.2534(9) 0.3271(7) 0.2204(5) 0.093(3) Uani 1 1 d . . . . .
H3 H 0.168533 0.272902 0.237311 0.111 Uiso 1 1 calc R . . . .
C4 C 0.2612(9) 0.2875(8) 0.1403(5) 0.094(3) Uani 1 1 d . . . . .
H4 H 0.182782 0.207159 0.102086 0.112 Uiso 1 1 calc R . . . .
C5 C 0.3862(8) 0.3669(7) 0.1152(4) 0.0706(19) Uani 1 1 d . . . . .
H5 H 0.393777 0.340625 0.059809 0.085 Uiso 1 1 calc R . . . .
C6 C 0.4973(6) 0.4822(6) 0.1709(4) 0.0498(14) Uani 1 1 d . . . . .
C7 C 0.3411(7) 0.4768(6) 0.3593(4) 0.0618(17) Uani 1 1 d . . . . .
H7 H 0.251836 0.411627 0.367559 0.074 Uiso 1 1 calc R . . . .
C8 C 0.3682(6) 0.5948(5) 0.4939(4) 0.0430(12) Uani 1 1 d . . . . .
C9 C 0.2246(7) 0.5218(7) 0.4936(5) 0.077(2) Uani 1 1 d . . . . .
H9 H 0.153332 0.458155 0.442606 0.093 Uiso 1 1 calc R . . . .
C10 C 0.1826(8) 0.5395(7) 0.5661(5) 0.078(2) Uani 1 1 d . . . . .
H10 H 0.081979 0.487189 0.563396 0.094 Uiso 1 1 calc R . . . .
C11 C 0.2793(6) 0.6295(5) 0.6425(4) 0.0466(13) Uani 1 1 d . . . . .
C12 C 0.4218(7) 0.7038(6) 0.6418(4) 0.0664(18) Uani 1 1 d . . . . .
H12 H 0.492285 0.769211 0.692381 0.080 Uiso 1 1 calc R . . . .
C13 C 0.4661(7) 0.6862(7) 0.5692(4) 0.0691(19) Uani 1 1 d . . . . .
H13 H 0.566596 0.738593 0.571615 0.083 Uiso 1 1 calc R . . . .
C14 C 0.2325(7) 0.6449(6) 0.7209(4) 0.0573(16) Uani 1 1 d . . . . .
C15 C 0.3338(8) 0.7565(7) 0.7967(5) 0.0726(19) Uani 1 1 d . . . . .
H15A H 0.423078 0.747165 0.821320 0.109 Uiso 1 1 calc GR . . . .
H15B H 0.284620 0.751960 0.842013 0.109 Uiso 1 1 calc GR . . . .
H15C H 0.360706 0.844262 0.776997 0.109 Uiso 1 1 calc GR . . . .
C16 C -0.0726(14) 0.4448(13) 0.7845(9) 0.104(5) Uani 0.804(10) 1 d D U P A 1
H16A H -0.144365 0.415967 0.725646 0.156 Uiso 0.804(10) 1 calc GR . P A 1
H16B H -0.116940 0.460681 0.828206 0.156 Uiso 0.804(10) 1 calc GR . P A 1
H16C H -0.044067 0.373406 0.798138 0.156 Uiso 0.804(10) 1 calc GR . P A 1
C16A C -0.090(6) 0.407(4) 0.732(4) 0.093(18) Uani 0.196(10) 1 d D U P A 2
H16D H -0.172799 0.331518 0.687623 0.140 Uiso 0.196(10) 1 calc GR . P A 2
H16E H -0.126261 0.465408 0.755237 0.140 Uiso 0.196(10) 1 calc GR . P A 2
H16F H -0.048470 0.371253 0.780248 0.140 Uiso 0.196(10) 1 calc GR . P A 2
C17 C 0.8602(5) 0.9242(5) 0.5540(3) 0.0385(11) Uani 1 1 d . . . . .
C18 C 0.8229(5) 1.0288(5) 0.5275(3) 0.0405(12) Uani 1 1 d . . . . .
C19 C 0.9117(6) 1.1639(5) 0.5737(4) 0.0494(14) Uani 1 1 d . . . . .
H19 H 0.884598 1.231919 0.555996 0.059 Uiso 1 1 calc R . . . .
C20 C 1.0354(6) 1.2000(6) 0.6430(4) 0.0562(15) Uani 1 1 d . . . . .
H20 H 1.093529 1.291657 0.673082 0.067 Uiso 1 1 calc R . . . .
C21 C 1.0747(6) 1.1002(6) 0.6688(4) 0.0489(14) Uani 1 1 d . . . . .
H21 H 1.160891 1.123796 0.716436 0.059 Uiso 1 1 calc R . . . .
C22 C 0.9895(5) 0.9679(5) 0.6257(3) 0.0413(12) Uani 1 1 d . . . . .
C23 C 0.7019(5) 1.0090(5) 0.4531(4) 0.0421(12) Uani 1 1 d . . . . .
H23 H 0.687528 1.086366 0.443368 0.051 Uiso 1 1 calc R . . . .
C24 C 0.4982(5) 0.8993(5) 0.3264(3) 0.0412(12) Uani 1 1 d . . . . .
C25 C 0.4059(6) 0.9493(6) 0.3415(4) 0.0495(14) Uani 1 1 d . . . . .
H25 H 0.416152 0.982917 0.400035 0.059 Uiso 1 1 calc R . . . .
C26 C 0.2983(7) 0.9509(7) 0.2718(4) 0.0572(15) Uani 1 1 d . . . . .
H26 H 0.233001 0.982586 0.283178 0.069 Uiso 1 1 calc R . . . .
C27 C 0.2847(7) 0.9074(6) 0.1864(4) 0.0556(15) Uani 1 1 d . . . . .
C28 C 0.3750(7) 0.8518(6) 0.1718(4) 0.0598(16) Uani 1 1 d . . . . .
H28 H 0.364074 0.816988 0.113399 0.072 Uiso 1 1 calc R . . . .
C29 C 0.4803(7) 0.8473(6) 0.2419(4) 0.0529(14) Uani 1 1 d . . . . .
H29 H 0.540100 0.808225 0.231526 0.064 Uiso 1 1 calc R . . . .
C30 C 0.1738(8) 0.9147(8) 0.1119(5) 0.0725(19) Uani 1 1 d . . . . .
C31 C 0.0297(8) 0.8923(11) 0.1202(6) 0.108(3) Uani 1 1 d . . . . .
H31A H -0.023387 0.799983 0.131276 0.163 Uiso 1 1 calc GR . . . .
H31B H -0.028227 0.903432 0.065435 0.163 Uiso 1 1 calc GR . . . .
H31C H 0.044982 0.958584 0.169284 0.163 Uiso 1 1 calc GR . . . .
C32 C 0.3281(19) 1.0392(18) -0.0544(9) 0.109(4) Uani 0.629(6) 1 d . U P B 1
H32A H 0.275251 0.961013 -0.102955 0.164 Uiso 0.629(6) 1 calc GR . P B 1
H32B H 0.431492 1.089225 -0.053350 0.164 Uiso 0.629(6) 1 calc GR . P B 1
H32C H 0.282275 1.099376 -0.063024 0.164 Uiso 0.629(6) 1 calc GR . P B 1
C32A C 0.172(3) 0.959(3) -0.0984(16) 0.109(4) Uani 0.371(6) 1 d . U P B 2
H32D H 0.115331 0.990072 -0.141721 0.164 Uiso 0.371(6) 1 calc GR . P B 2
H32E H 0.157766 0.869974 -0.123937 0.164 Uiso 0.371(6) 1 calc GR . P B 2
H32F H 0.277332 1.024536 -0.082029 0.164 Uiso 0.371(6) 1 calc GR . P B 2
C33 C 0.075(4) 0.596(4) -0.022(2) 0.119(9) Uani 0.25 1 d D U P E 1
H33B H -0.009263 0.555128 0.000668 0.179 Uiso 0.25 1 d R . P E 1
H33A H 0.040557 0.580138 -0.086642 0.179 Uiso 0.25 1 d R . P E 1
H33C H 0.130317 0.694048 0.000668 0.179 Uiso 0.25 1 d R . P E 1
C33A C 0.055(3) 0.400(2) -0.004(3) 0.115(10) Uani 0.25 1 d D U P E 2
H33D H 0.003585 0.356414 -0.066152 0.173 Uiso 0.25 1 d R . P E 2
H33E H 0.104375 0.349464 0.025028 0.173 Uiso 0.25 1 d R . P E 2
H33F H -0.016995 0.398654 0.025028 0.173 Uiso 0.25 1 d R . P E 2

loop_
_atom_site_aniso_label
_atom_site_aniso_U_11
_atom_site_aniso_U_22
_atom_site_aniso_U_33
_atom_site_aniso_U_23
_atom_site_aniso_U_13
_atom_site_aniso_U_12
Br1 0.0596(4) 0.0757(5) 0.0547(4) 0.0111(3) 0.0220(3) 0.0202(3)
Br2 0.0411(3) 0.0545(3) 0.0557(4) 0.0159(3) 0.0117(3) 0.0193(3)
Zn1 0.0382(3) 0.0370(3) 0.0480(4) 0.0047(3) 0.0101(3) 0.0124(3)
O1 0.040(2) 0.044(2) 0.054(2) 0.0031(18) 0.0142(18) 0.0137(18)
O2 0.089(4) 0.079(4) 0.097(4) 0.039(3) 0.065(4) 0.047(3)
O2A 0.089(4) 0.079(4) 0.097(4) 0.039(3) 0.065(4) 0.047(3)
O3 0.041(2) 0.0372(19) 0.050(2) 0.0032(16) 0.0095(17) 0.0154(17)
O4 0.094(5) 0.114(5) 0.071(4) 0.033(4) 0.022(4) 0.067(4)
O4A 0.094(5) 0.114(5) 0.071(4) 0.033(4) 0.022(4) 0.067(4)
O5 0.096(6) 0.094(6) 0.063(5) -0.025(4) -0.001(4) 0.065(5)
N1 0.045(3) 0.034(2) 0.047(3) 0.007(2) 0.012(2) 0.012(2)
N2 0.087(5) 0.071(5) 0.091(6) 0.044(4) 0.060(5) 0.053(4)
N2A 0.087(5) 0.071(5) 0.091(6) 0.044(4) 0.060(5) 0.053(4)
N3 0.032(2) 0.037(2) 0.052(3) 0.009(2) 0.015(2) 0.0121(19)
N4 0.081(6) 0.094(6) 0.075(5) 0.025(4) 0.021(5) 0.052(4)
N4A 0.081(6) 0.094(6) 0.075(5) 0.025(4) 0.021(5) 0.052(4)
C1 0.053(3) 0.037(3) 0.049(3) 0.012(2) 0.015(3) 0.021(3)
C2 0.063(4) 0.043(3) 0.056(4) 0.005(3) 0.020(3) 0.010(3)
C3 0.088(6) 0.061(4) 0.076(5) -0.015(4) 0.038(4) -0.014(4)
C4 0.095(6) 0.065(5) 0.065(5) -0.013(4) 0.027(4) -0.010(4)
C5 0.083(5) 0.064(4) 0.050(4) 0.003(3) 0.023(4) 0.021(4)
C6 0.051(3) 0.043(3) 0.050(3) 0.011(3) 0.013(3) 0.018(3)
C7 0.058(4) 0.044(3) 0.060(4) 0.005(3) 0.026(3) -0.001(3)
C8 0.048(3) 0.031(3) 0.046(3) 0.007(2) 0.012(3) 0.015(2)
C9 0.048(4) 0.068(4) 0.075(5) -0.021(4) 0.017(3) -0.005(3)
C10 0.050(4) 0.071(5) 0.083(5) -0.008(4) 0.028(4) 0.000(3)
C11 0.047(3) 0.037(3) 0.056(4) 0.016(3) 0.017(3) 0.018(3)
C12 0.057(4) 0.058(4) 0.057(4) -0.002(3) 0.022(3) 0.002(3)
C13 0.055(4) 0.062(4) 0.064(4) -0.001(3) 0.031(3) 0.000(3)
C14 0.068(4) 0.054(4) 0.071(4) 0.034(3) 0.035(3) 0.036(3)
C15 0.093(5) 0.078(5) 0.067(4) 0.021(4) 0.039(4) 0.050(4)
C16 0.081(7) 0.127(10) 0.131(13) 0.068(9) 0.070(9) 0.048(7)
C16A 0.10(2) 0.067(19) 0.17(6) 0.06(3) 0.10(3) 0.061(14)
C17 0.031(3) 0.040(3) 0.046(3) 0.008(2) 0.019(2) 0.013(2)
C18 0.030(3) 0.040(3) 0.050(3) 0.007(2) 0.016(2) 0.013(2)
C19 0.040(3) 0.039(3) 0.063(4) 0.003(3) 0.017(3) 0.013(2)
C20 0.047(3) 0.044(3) 0.064(4) -0.005(3) 0.014(3) 0.012(3)
C21 0.037(3) 0.050(3) 0.046(3) 0.001(3) 0.010(2) 0.010(3)
C22 0.034(3) 0.048(3) 0.045(3) 0.011(2) 0.018(2) 0.018(2)
C23 0.034(3) 0.040(3) 0.054(3) 0.012(2) 0.018(2) 0.015(2)
C24 0.033(3) 0.041(3) 0.044(3) 0.012(2) 0.012(2) 0.012(2)
C25 0.042(3) 0.060(4) 0.046(3) 0.009(3) 0.014(3) 0.022(3)
C26 0.047(4) 0.072(4) 0.058(4) 0.018(3) 0.019(3) 0.030(3)
C27 0.049(4) 0.064(4) 0.056(4) 0.021(3) 0.018(3) 0.027(3)
C28 0.073(4) 0.064(4) 0.044(3) 0.018(3) 0.020(3) 0.032(3)
C29 0.056(4) 0.053(3) 0.057(4) 0.019(3) 0.023(3) 0.028(3)
C30 0.081(5) 0.090(5) 0.053(4) 0.027(4) 0.020(4) 0.044(4)
C31 0.062(5) 0.173(9) 0.088(6) 0.061(6) 0.016(4) 0.053(6)
C32 0.131(9) 0.132(9) 0.086(7) 0.038(6) 0.051(6) 0.069(8)
C32A 0.131(9) 0.132(9) 0.086(7) 0.038(6) 0.051(6) 0.069(8)
C33 0.128(13) 0.124(13) 0.095(12) -0.003(11) 0.033(11) 0.051(11)
C33A 0.121(15) 0.139(15) 0.103(15) 0.019(13) 0.019(12) 0.084(12)

loop_
_atom_type_symbol
_atom_type_description
_atom_type_scat_dispersion_real
_atom_type_scat_dispersion_imag
_atom_type_scat_source
C C 0.0033 0.0016 'International Tables Vol C Tables 4.2.6.8 and 6.1.1.4'
H H 0.0000 0.0000 'International Tables Vol C Tables 4.2.6.8 and 6.1.1.4'
Br Br -0.2901 2.4595 'International Tables Vol C Tables 4.2.6.8 and 6.1.1.4'
N N 0.0061 0.0033 'International Tables Vol C Tables 4.2.6.8 and 6.1.1.4'
O O 0.0106 0.0060 'International Tables Vol C Tables 4.2.6.8 and 6.1.1.4'
Zn Zn 0.2839 1.4301 'International Tables Vol C Tables 4.2.6.8 and 6.1.1.4'

loop_
_geom_angle_atom_site_label_1
_geom_angle_atom_site_label_2
_geom_angle_atom_site_label_3
_geom_angle
_geom_angle_site_symmetry_1
_geom_angle_site_symmetry_3
O1 Zn1 O3 124.66(16) . .
O1 Zn1 N1 97.30(17) . .
O1 Zn1 N3 110.20(17) . .
O3 Zn1 N1 118.84(17) . .
O3 Zn1 N3 96.18(16) . .
N1 Zn1 N3 109.55(17) . .
C1 O1 Zn1 125.3(3) . .
C16 O2 N2 108.9(8) . .
N2A O2A C16A 106(4) . .
C17 O3 Zn1 125.6(3) . .
N4 O4 C32 107.0(10) . .
C32A O4A N4A 113(2) . .
C33 O5 H5A 109.5 . .
C33A O5 H5B 109.5 . .
C7 N1 Zn1 118.8(4) . .
C7 N1 C8 119.0(5) . .
C8 N1 Zn1 122.2(3) . .
C14 N2 O2 111.1(9) . .
O2A N2A C14 105(3) . .
C23 N3 Zn1 121.3(4) . .
C23 N3 C24 118.3(4) . .
C24 N3 Zn1 120.3(3) . .
C30 N4 O4 108.4(10) . .
C30 N4A O4A 109.9(19) . .
O1 C1 C2 124.3(5) . .
O1 C1 C6 119.8(5) . .
C6 C1 C2 115.9(5) . .
C1 C2 C7 124.9(5) . .
C3 C2 C1 119.4(6) . .
C3 C2 C7 115.8(6) . .
C2 C3 H3 118.9 . .
C4 C3 C2 122.3(7) . .
C4 C3 H3 118.9 . .
C3 C4 H4 120.5 . .
C3 C4 C5 119.0(6) . .
C5 C4 H4 120.5 . .
C4 C5 H5 120.2 . .
C6 C5 C4 119.6(6) . .
C6 C5 H5 120.2 . .
C1 C6 Br1 117.4(4) . .
C5 C6 Br1 118.9(5) . .
C5 C6 C1 123.7(6) . .
N1 C7 C2 128.9(5) . .
N1 C7 H7 115.6 . .
C2 C7 H7 115.6 . .
C9 C8 N1 124.6(5) . .
C9 C8 C13 117.0(6) . .
C13 C8 N1 118.5(5) . .
C8 C9 H9 119.6 . .
C8 C9 C10 120.9(6) . .
C10 C9 H9 119.6 . .
C9 C10 H10 118.5 . .
C9 C10 C11 123.1(6) . .
C11 C10 H10 118.5 . .
C10 C11 C14 122.3(6) . .
C12 C11 C10 115.8(6) . .
C12 C11 C14 121.9(6) . .
C11 C12 H12 119.2 . .
C11 C12 C13 121.7(6) . .
C13 C12 H12 119.2 . .
C8 C13 C12 121.6(6) . .
C8 C13 H13 119.2 . .
C12 C13 H13 119.2 . .
N2 C14 C11 111.0(6) . .
N2 C14 C15 128.4(7) . .
N2A C14 C11 140.2(19) . .
N2A C14 C15 99.2(18) . .
C15 C14 C11 120.5(6) . .
C14 C15 H15A 109.5 . .
C14 C15 H15B 109.5 . .
C14 C15 H15C 109.5 . .
H15A C15 H15B 109.5 . .
H15A C15 H15C 109.5 . .
H15B C15 H15C 109.5 . .
O2 C16 H16A 109.5 . .
O2 C16 H16B 109.5 . .
O2 C16 H16C 109.5 . .
H16A C16 H16B 109.5 . .
H16A C16 H16C 109.5 . .
H16B C16 H16C 109.5 . .
O2A C16A H16D 109.5 . .
O2A C16A H16E 109.5 . .
O2A C16A H16F 109.5 . .
H16D C16A H16E 109.5 . .
H16D C16A H16F 109.5 . .
H16E C16A H16F 109.5 . .
O3 C17 C18 124.8(5) . .
O3 C17 C22 119.9(5) . .
C22 C17 C18 115.3(5) . .
C17 C18 C23 124.7(5) . .
C19 C18 C17 119.9(5) . .
C19 C18 C23 115.3(5) . .
C18 C19 H19 118.9 . .
C20 C19 C18 122.1(5) . .
C20 C19 H19 118.9 . .
C19 C20 H20 120.6 . .
C19 C20 C21 118.8(5) . .
C21 C20 H20 120.6 . .
C20 C21 H21 119.8 . .
C22 C21 C20 120.3(5) . .
C22 C21 H21 119.8 . .
C17 C22 Br2 117.8(4) . .
C21 C22 Br2 118.6(4) . .
C21 C22 C17 123.5(5) . .
N3 C23 C18 127.1(5) . .
N3 C23 H23 116.5 . .
C18 C23 H23 116.5 . .
C25 C24 N3 121.1(5) . .
C29 C24 N3 119.2(5) . .
C29 C24 C25 119.6(5) . .
C24 C25 H25 119.8 . .
C24 C25 C26 120.4(5) . .
C26 C25 H25 119.8 . .
C25 C26 H26 119.6 . .
C27 C26 C25 120.8(6) . .
C27 C26 H26 119.6 . .
C26 C27 C28 118.4(6) . .
C26 C27 C30 120.7(6) . .
C28 C27 C30 120.9(6) . .
C27 C28 H28 119.7 . .
C29 C28 C27 120.5(6) . .
C29 C28 H28 119.7 . .
C24 C29 C28 120.0(6) . .
C24 C29 H29 120.0 . .
C28 C29 H29 120.0 . .
N4 C30 C27 131.6(8) . .
N4 C30 C31 107.5(8) . .
N4A C30 C27 106.4(11) . .
N4A C30 C31 132.8(12) . .
C31 C30 C27 120.6(6) . .
C30 C31 H31A 109.5 . .
C30 C31 H31B 109.5 . .
C30 C31 H31C 109.5 . .
H31A C31 H31B 109.5 . .
H31A C31 H31C 109.5 . .
H31B C31 H31C 109.5 . .
O4 C32 H32A 109.5 . .
O4 C32 H32B 109.5 . .
O4 C32 H32C 109.5 . .
H32A C32 H32B 109.5 . .
H32A C32 H32C 109.5 . .
H32B C32 H32C 109.5 . .
O4A C32A H32D 109.5 . .
O4A C32A H32E 109.5 . .
O4A C32A H32F 109.5 . .
H32D C32A H32E 109.5 . .
H32D C32A H32F 109.5 . .
H32E C32A H32F 109.5 . .
O5 C33 H33B 107.6 . .
O5 C33 H33A 110.2 . .
O5 C33 H33C 110.6 . .
H33B C33 H33A 109.5 . .
H33B C33 H33C 109.5 . .
H33A C33 H33C 109.5 . .
O5 C33A H33D 112.0 . .
O5 C33A H33E 108.0 . .
O5 C33A H33F 108.4 . .
H33D C33A H33E 109.5 . .
H33D C33A H33F 109.5 . .
H33E C33A H33F 109.5 . .

loop_
_geom_bond_atom_site_label_1
_geom_bond_atom_site_label_2
_geom_bond_distance
_geom_bond_site_symmetry_2
Br1 C6 1.896(6) .
Br2 C22 1.898(5) .
Zn1 O1 1.903(4) .
Zn1 O3 1.909(4) .
Zn1 N1 2.012(4) .
Zn1 N3 2.012(4) .
O1 C1 1.298(6) .
O2 N2 1.426(11) .
O2 C16 1.421(11) .
O2A N2A 1.26(6) .
O2A C16A 1.43(2) .
O3 C17 1.305(6) .
O4 N4 1.361(16) .
O4 C32 1.502(15) .
O4A N4A 1.46(2) .
O4A C32A 1.36(3) .
O5 H5A 0.8400 .
O5 H5B 0.8400 .
O5 C33 1.36(2) .
O5 C33A 1.407(10) .
N1 C7 1.293(7) .
N1 C8 1.426(7) .
N2 C14 1.290(13) .
N2A C14 1.35(5) .
N3 C23 1.296(6) .
N3 C24 1.432(6) .
N4 C30 1.315(16) .
N4A C30 1.23(3) .
C1 C2 1.422(8) .
C1 C6 1.413(8) .
C2 C3 1.414(9) .
C2 C7 1.431(8) .
C3 H3 0.9500 .
C3 C4 1.363(10) .
C4 H4 0.9500 .
C4 C5 1.399(10) .
C5 H5 0.9500 .
C5 C6 1.364(8) .
C7 H7 0.9500 .
C8 C9 1.370(8) .
C8 C13 1.374(8) .
C9 H9 0.9500 .
C9 C10 1.371(9) .
C10 H10 0.9500 .
C10 C11 1.377(9) .
C11 C12 1.367(8) .
C11 C14 1.481(8) .
C12 H12 0.9500 .
C12 C13 1.388(8) .
C13 H13 0.9500 .
C14 C15 1.481(9) .
C15 H15A 0.9800 .
C15 H15B 0.9800 .
C15 H15C 0.9800 .
C16 H16A 0.9800 .
C16 H16B 0.9800 .
C16 H16C 0.9800 .
C16A H16D 0.9800 .
C16A H16E 0.9800 .
C16A H16F 0.9800 .
C17 C18 1.432(7) .
C17 C22 1.412(7) .
C18 C19 1.412(7) .
C18 C23 1.435(7) .
C19 H19 0.9500 .
C19 C20 1.367(8) .
C20 H20 0.9500 .
C20 C21 1.390(8) .
C21 H21 0.9500 .
C21 C22 1.371(7) .
C23 H23 0.9500 .
C24 C25 1.379(7) .
C24 C29 1.373(8) .
C25 H25 0.9500 .
C25 C26 1.384(8) .
C26 H26 0.9500 .
C26 C27 1.372(8) .
C27 C28 1.401(9) .
C27 C30 1.480(9) .
C28 H28 0.9500 .
C28 C29 1.386(8) .
C29 H29 0.9500 .
C30 C31 1.473(10) .
C31 H31A 0.9800 .
C31 H31B 0.9800 .
C31 H31C 0.9800 .
C32 H32A 0.9800 .
C32 H32B 0.9800 .
C32 H32C 0.9800 .
C32A H32D 0.9800 .
C32A H32E 0.9800 .
C32A H32F 0.9800 .
C33 H33B 0.9800 .
C33 H33A 0.9800 .
C33 H33C 0.9800 .
C33A H33D 0.9799 .
C33A H33E 0.9800 .
C33A H33F 0.9799 .
